data_4335534
loop_
_publ_author_name
'Jinglan Kan'
'Hailong Wang'
'Wei Sun'
'Wei Cao'
'Jun Tao'
'Jianzhuang Jiang'

_publ_contact_author_address
; 
Department of Chemistry, University of
 Science and Technology Beijing, Beijing 
100083, China 
;
_publ_contact_author_email kanjinglan@163.com
_publ_contact_author_name 'Jianzhuang Jiang'
_publ_section_title
;
 Sandwich-Type Mixed Tetrapyrrole Rare-Earth Triple-Decker Compounds.
 Effect of the Coordination Geometry on the Single-Molecule-Magnet Nature
;
_journal_name_full 'Inorganic Chemistry'
_journal_page_first 8505
_journal_page_last 8510
_journal_paper_doi 10.1021/ic400485y
_journal_volume 52
_journal_year 2013
_chemical_formula_moiety 'C204 H120 Cl4 Dy N20 O16 Y, 4(C H Cl3), 4(O H2)'
_chemical_formula_sum 'C208 H132 Cl16 Dy N20 O20 Y'
_chemical_formula_weight 4049.88
_chemical_name_systematic
; 
 ? 
;
_space_group_IT_number 104
_symmetry_cell_setting tetragonal
_symmetry_space_group_name_Hall 'P 4 -2n'
_symmetry_space_group_name_H-M 'P 4 n c'
_atom_sites_solution_hydrogens geom
_atom_sites_solution_primary direct
_atom_sites_solution_secondary difmap
_audit_creation_method SHELXL-97
_cell_angle_alpha 90.00
_cell_angle_beta 90.00
_cell_angle_gamma 90.00
_cell_formula_units_Z 2
_cell_length_a 24.4690(4)
_cell_length_b 24.4690(4)
_cell_length_c 17.8752(13)
_cell_measurement_reflns_used 4650
_cell_measurement_temperature 100(10)
_cell_measurement_theta_max 69.0168
_cell_measurement_theta_min 3.0591
_cell_volume 10702.5(8)
_computing_cell_refinement
;CrysAlisPro, Oxford Diffraction Ltd.,
Version 1.171.34.40 (release 27-08-2010 CrysAlis171 .NET)
(compiled Aug 27 2010,11:50:40)
;
_computing_data_collection
;
CrysAlisPro, Oxford Diffraction Ltd.,
Version 1.171.34.40 (release 27-08-2010 CrysAlis171 .NET)
(compiled Aug 27 2010,11:50:40)
;
_computing_data_reduction
;   
CrysAlisPro, Oxford Diffraction Ltd.,
Version 1.171.34.40 (release 27-08-2010 CrysAlis171 .NET)
(compiled Aug 27 2010,11:50:40)
;
_computing_structure_refinement 'SHELXL-97 (Sheldrick, 1997)'
_computing_structure_solution 'SHELXS-97 (Sheldrick, 2008)'
_diffrn_ambient_temperature 100(10)
_diffrn_detector_area_resol_mean 16.2141
_diffrn_measured_fraction_theta_full 0.951
_diffrn_measured_fraction_theta_max 0.951
_diffrn_measurement_device_type 'Xcalibur, Eos, Gemini'
_diffrn_measurement_method '\w scans'
_diffrn_radiation_monochromator graphite
_diffrn_radiation_source 'fine-focus sealed tube'
_diffrn_radiation_type CuK\a
_diffrn_radiation_wavelength 1.54178
_diffrn_reflns_av_R_equivalents 0.0389
_diffrn_reflns_av_sigmaI/netI 0.0468
_diffrn_reflns_limit_h_max 27
_diffrn_reflns_limit_h_min -17
_diffrn_reflns_limit_k_max 27
_diffrn_reflns_limit_k_min -27
_diffrn_reflns_limit_l_max 17
_diffrn_reflns_limit_l_min -18
_diffrn_reflns_number 12897
_diffrn_reflns_theta_full 59.98
_diffrn_reflns_theta_max 59.98
_diffrn_reflns_theta_min 3.06
_diffrn_standards_interval_count 0
_diffrn_standards_interval_time 0
_diffrn_standards_number 0
_exptl_absorpt_coefficient_mu 4.563
_exptl_absorpt_correction_T_max 0.8040
_exptl_absorpt_correction_T_min 0.7116
_exptl_absorpt_correction_type multi-scan
_exptl_absorpt_process_details
;
CrysAlisPro, Oxford Diffraction Ltd.,
Version 1.171.34.40 (release 27-08-2010 CrysAlis171 .NET)
(compiled Aug 27 2010,11:50:40)
empirical absorption correction using spherical harmonics,
 implemented in SCALE3 ABSPACK scaling algorithm.  
;
_exptl_crystal_colour black
_exptl_crystal_density_diffrn 1.254
_exptl_crystal_description block
_exptl_crystal_F_000 4098
_exptl_crystal_size_max 0.08
_exptl_crystal_size_mid 0.06
_exptl_crystal_size_min 0.05
_refine_diff_density_max 1.827
_refine_diff_density_min -1.349
_refine_diff_density_rms 0.199
_refine_ls_abs_structure_details 'Flack H D (1983), Acta Cryst. A39, 876-881'
_refine_ls_abs_structure_Flack -0.009(8)
_refine_ls_extinction_method none
_refine_ls_goodness_of_fit_ref 1.397
_refine_ls_hydrogen_treatment constr
_refine_ls_matrix_type full
_refine_ls_number_parameters 541
_refine_ls_number_reflns 5502
_refine_ls_number_restraints 18
_refine_ls_restrained_S_all 1.399
_refine_ls_R_factor_all 0.1319
_refine_ls_R_factor_gt 0.1129
_refine_ls_shift/su_max 0.114
_refine_ls_shift/su_mean 0.008
_refine_ls_structure_factor_coef Fsqd
_refine_ls_weighting_details 'calc w=1/[\s^2^(Fo^2^)+(0.2000P)^2^+0.0000P] where P=(Fo^2^+2Fc^2^)/3'
_refine_ls_weighting_scheme calc
_refine_ls_wR_factor_gt 0.3115
_refine_ls_wR_factor_ref 0.3297
_reflns_number_gt 4355
_reflns_number_total 5502
_reflns_threshold_expression >2sigma(I)
_cod_data_source_file ic400485y_si_002_1.cif
_cod_data_source_block 3
_cod_original_sg_symbol_Hall 'P4-2n '
_cod_database_code 4335534

loop_
_symmetry_equiv_pos_as_xyz
'x, y, z'
'-x, -y, z'
'-y, x, z'
'y, -x, z'
'x+1/2, -y+1/2, z+1/2'
'-x+1/2, y+1/2, z+1/2'
'-y+1/2, -x+1/2, z+1/2'
'y+1/2, x+1/2, z+1/2'

loop_
_atom_site_label
_atom_site_type_symbol
_atom_site_fract_x
_atom_site_fract_y
_atom_site_fract_z
_atom_site_U_iso_or_equiv
_atom_site_adp_type
_atom_site_occupancy
_atom_site_symmetry_multiplicity
_atom_site_calc_flag
_atom_site_refinement_flags
Dy1 Dy 0.0000 1.0000 0.54822(10) 0.0409(5) Uani 1 4 d S
Y1 Y 0.0000 1.0000 0.34771(15) 0.0377(7) Uani 1 4 d S
N5 N 0.1342(3) 0.9693(4) 0.4386(7) 0.044(3) Uani 1 1 d .
N4 N 0.0416(3) 0.9353(4) 0.4412(7) 0.040(2) Uani 1 1 d .
N3 N 0.1088(4) 0.9157(4) 0.2603(8) 0.047(3) Uani 1 1 d .
N2 N 0.0796(4) 1.0096(4) 0.2757(8) 0.049(3) Uani 1 1 d .
N1 N -0.0776(4) 0.9675(4) 0.6123(6) 0.043(3) Uani 1 1 d .
O1 O 0.2148(3) 0.7628(3) 0.4095(7) 0.055(3) Uani 1 1 d .
O2 O 0.2954(3) 1.1262(4) 0.4173(7) 0.060(3) Uani 1 1 d .
O3 O 0.3050(3) 1.0923(3) 0.2144(7) 0.065(3) Uani 1 1 d .
O4 O 0.3181(4) 0.9849(4) 0.2173(9) 0.075(4) Uani 1 1 d .
C1 C -0.1250(5) 0.9956(4) 0.6206(10) 0.047(4) Uani 1 1 d .
C2 C -0.1692(5) 0.9585(5) 0.6347(11) 0.063(4) Uani 1 1 d .
H2 H -0.2057 0.9674 0.6431 0.076 Uiso 1 1 calc R
C3 C -0.1475(5) 0.9088(5) 0.6334(11) 0.066(5) Uani 1 1 d .
H3 H -0.1669 0.8763 0.6381 0.079 Uiso 1 1 calc R
C4 C -0.0905(5) 0.9128(5) 0.6236(11) 0.047(4) Uani 1 1 d .
C5 C -0.0528(5) 0.8704(5) 0.6256(9) 0.048(4) Uani 1 1 d .
C6 C -0.0988(4) 0.7928(3) 0.6956(5) 0.064(5) Uani 1 1 d G
H6 H -0.1010 0.8154 0.7373 0.077 Uiso 1 1 calc R
C7 C -0.1194(4) 0.7399(3) 0.6988(5) 0.064(4) Uani 1 1 d G
H7 H -0.1353 0.7271 0.7427 0.077 Uiso 1 1 calc R
C8 C -0.1161(4) 0.7061(2) 0.6365(6) 0.065(4) Uani 1 1 d G
C9 C -0.0923(4) 0.7252(3) 0.5709(5) 0.065(4) Uani 1 1 d G
H9 H -0.0901 0.7026 0.5292 0.078 Uiso 1 1 calc R
C10 C -0.0717(3) 0.7781(3) 0.5677(4) 0.050(3) Uani 1 1 d G
H10 H -0.0558 0.7909 0.5238 0.060 Uiso 1 1 calc R
C11 C -0.0750(3) 0.8119(2) 0.6300(5) 0.043(3) Uani 1 1 d G
C12 C 0.1187(4) 1.0226(5) 0.4403(10) 0.044(3) Uani 1 1 d .
C13 C 0.1566(4) 1.0677(4) 0.4377(9) 0.044(3) Uani 1 1 d .
C14 C 0.2143(4) 1.0693(5) 0.4318(8) 0.044(3) Uani 1 1 d .
H14 H 0.2349 1.0374 0.4321 0.053 Uiso 1 1 calc R
C15 C 0.2381(4) 1.1187(5) 0.4258(9) 0.050(4) Uani 1 1 d .
C16 C 0.3258(3) 1.0801(3) 0.4349(9) 0.061(4) Uani 1 1 d G
C17 C 0.3323(4) 1.0631(5) 0.5085(8) 0.117(10) Uani 1 1 d G
H17 H 0.3147 1.0817 0.5470 0.140 Uiso 1 1 calc R
C18 C 0.3652(5) 1.0183(5) 0.5248(9) 0.125(9) Uani 1 1 d GU
H18 H 0.3695 1.0069 0.5740 0.150 Uiso 1 1 calc R
C19 C 0.3915(5) 0.9906(4) 0.4673(11) 0.141(10) Uani 1 1 d GU
H19 H 0.4135 0.9606 0.4782 0.170 Uiso 1 1 calc R
C20 C 0.3850(5) 1.0076(5) 0.3937(10) 0.140(11) Uani 1 1 d GU
H20 H 0.4027 0.9890 0.3552 0.168 Uiso 1 1 calc R
C21 C 0.3522(5) 1.0524(5) 0.3774(8) 0.116(10) Uani 1 1 d G
H21 H 0.3478 1.0638 0.3282 0.139 Uiso 1 1 calc R
C22 C 0.1003(4) 0.9303(4) 0.4388(9) 0.041(3) Uani 1 1 d .
C23 C 0.1154(5) 0.8732(4) 0.4356(9) 0.040(4) Uani 1 1 d .
C24 C 0.1659(5) 0.8495(5) 0.4283(10) 0.053(4) Uani 1 1 d .
H24 H 0.1978 0.8703 0.4272 0.064 Uiso 1 1 calc R
C25 C 0.1671(5) 0.7910(4) 0.4224(8) 0.045(3) Uani 1 1 d .
C26 C 0.2631(3) 0.7907(3) 0.4006(6) 0.059(4) Uani 1 1 d G
C27 C 0.2720(3) 0.8277(4) 0.3428(5) 0.057(4) Uani 1 1 d G
H27 H 0.2448 0.8342 0.3076 0.069 Uiso 1 1 calc R
C28 C 0.3217(4) 0.8551(3) 0.3377(5) 0.059(4) Uani 1 1 d G
H28 H 0.3277 0.8798 0.2991 0.071 Uiso 1 1 calc R
C29 C 0.3624(3) 0.8454(4) 0.3904(7) 0.069(5) Uani 1 1 d G
H29 H 0.3956 0.8637 0.3869 0.082 Uiso 1 1 calc R
C30 C 0.3534(3) 0.8084(5) 0.4481(6) 0.080(5) Uani 1 1 d G
H30 H 0.3807 0.8020 0.4833 0.096 Uiso 1 1 calc R
C31 C 0.3038(4) 0.7811(4) 0.4532(6) 0.068(4) Uani 1 1 d G
H31 H 0.2978 0.7563 0.4918 0.081 Uiso 1 1 calc R
C32 C 0.1063(4) 1.0593(5) 0.2630(10) 0.051(4) Uani 1 1 d .
C33 C 0.1652(5) 1.0484(5) 0.2531(9) 0.048(4) Uani 1 1 d .
C34 C 0.2066(5) 1.0857(5) 0.2367(9) 0.058(4) Uani 1 1 d .
H34 H 0.2005 1.1232 0.2334 0.070 Uiso 1 1 calc R
C35 C 0.2590(5) 1.0619(5) 0.2255(9) 0.054(4) Uani 1 1 d .
C36 C 0.2984(3) 1.1448(2) 0.1853(7) 0.072(6) Uani 1 1 d G
C37 C 0.2952(4) 1.1898(4) 0.2326(6) 0.073(5) Uani 1 1 d G
H37 H 0.2956 1.1848 0.2842 0.088 Uiso 1 1 calc R
C38 C 0.2913(4) 1.2421(3) 0.2028(7) 0.063(4) Uani 1 1 d G
H38 H 0.2891 1.2722 0.2345 0.076 Uiso 1 1 calc R
C39 C 0.2907(4) 1.2495(3) 0.1257(7) 0.078(5) Uani 1 1 d G
H39 H 0.2881 1.2845 0.1058 0.093 Uiso 1 1 calc R
C40 C 0.2940(4) 1.2045(4) 0.0784(6) 0.081(5) Uani 1 1 d G
H40 H 0.2935 1.2095 0.0268 0.097 Uiso 1 1 calc R
C41 C 0.2978(4) 1.1522(3) 0.1082(7) 0.074(5) Uani 1 1 d G
H41 H 0.3000 1.1221 0.0765 0.089 Uiso 1 1 calc R
C42 C 0.2675(6) 1.0076(5) 0.2273(11) 0.058(4) Uani 1 1 d .
C43 C 0.2220(5) 0.9692(5) 0.2383(9) 0.057(4) Uani 1 1 d .
H43 H 0.2267 0.9315 0.2366 0.068 Uiso 1 1 calc R
C44 C 0.1713(5) 0.9935(5) 0.2515(10) 0.049(4) Uani 1 1 d .
C45 C 0.3413(5) 0.9940(4) 0.1488(8) 0.086(8) Uani 1 1 d G
C46 C 0.3100(4) 0.9942(4) 0.0839(9) 0.090(8) Uani 1 1 d G
H46 H 0.2725 0.9880 0.0865 0.109 Uiso 1 1 calc R
C47 C 0.3346(6) 1.0037(5) 0.0150(8) 0.138(13) Uani 1 1 d GU
H47 H 0.3137 1.0038 -0.0284 0.165 Uiso 1 1 calc R
C48 C 0.3906(6) 1.0129(5) 0.0111(7) 0.098(5) Uani 1 1 d GU
H48 H 0.4071 1.0192 -0.0350 0.118 Uiso 1 1 calc R
C49 C 0.4219(4) 1.0127(5) 0.0760(9) 0.099(6) Uani 1 1 d GU
H49 H 0.4594 1.0188 0.0733 0.118 Uiso 1 1 calc R
C50 C 0.3973(5) 1.0032(4) 0.1448(8) 0.095(7) Uani 1 1 d GU
H50 H 0.4182 1.0030 0.1882 0.114 Uiso 1 1 calc R
C51 C 0.1181(5) 0.9702(5) 0.2639(10) 0.052(4) Uani 1 1 d .
Cl1 Cl -0.1382(2) 0.63926(15) 0.6396(4) 0.1014(17) Uani 1 1 d .
Cl2 Cl 0.1774(6) 0.9298(6) 0.0239(14) 0.322(14) Uani 1 1 d D
Cl4 Cl 0.2132(5) 0.8496(4) 0.1216(8) 0.220(6) Uani 1 1 d D
Cl3 Cl 0.1127(9) 0.8394(7) 0.0507(14) 0.58(3) Uani 1 1 d D
C1S C 0.1541(9) 0.8884(10) 0.0978(16) 0.171(16) Uani 1 1 d D
H1S H 0.1366 0.9077 0.1393 0.205 Uiso 1 1 calc R
O2S O 0.3791(7) 0.2312(14) 0.3971(15) 0.209(13) Uani 1 1 d .

loop_
_atom_site_aniso_label
_atom_site_aniso_U_11
_atom_site_aniso_U_22
_atom_site_aniso_U_33
_atom_site_aniso_U_23
_atom_site_aniso_U_13
_atom_site_aniso_U_12
Dy1 0.0182(5) 0.0182(5) 0.0861(13) 0.000 0.000 0.000
Y1 0.0163(7) 0.0163(7) 0.0804(19) 0.000 0.000 0.000
N5 0.019(4) 0.037(5) 0.076(8) 0.017(6) -0.009(5) -0.008(4)
N4 0.018(4) 0.031(4) 0.071(7) -0.005(5) 0.001(5) -0.002(3)
N3 0.016(5) 0.021(5) 0.103(9) 0.003(6) -0.002(6) -0.004(4)
N2 0.020(5) 0.019(4) 0.108(10) -0.015(5) -0.010(6) -0.004(4)
N1 0.028(5) 0.028(5) 0.074(7) -0.003(5) -0.005(5) -0.003(4)
O1 0.027(4) 0.032(4) 0.107(8) 0.006(5) -0.003(5) 0.010(3)
O2 0.019(4) 0.047(5) 0.113(8) 0.003(5) -0.002(4) -0.004(4)
O3 0.020(4) 0.041(5) 0.133(9) 0.031(6) -0.009(5) -0.006(3)
O4 0.025(4) 0.042(5) 0.159(12) 0.014(7) 0.013(6) 0.005(4)
C1 0.026(7) 0.030(7) 0.086(12) -0.009(6) -0.020(7) 0.002(4)
C2 0.025(6) 0.029(6) 0.136(14) 0.004(8) 0.002(8) 0.000(5)
C3 0.035(7) 0.023(6) 0.140(15) 0.016(8) 0.025(8) 0.000(5)
C4 0.022(6) 0.023(6) 0.097(13) 0.010(7) 0.009(6) -0.005(6)
C5 0.019(5) 0.041(7) 0.084(11) 0.011(7) 0.004(6) -0.009(5)
C6 0.037(7) 0.021(6) 0.133(15) 0.002(7) -0.002(8) -0.002(5)
C7 0.053(8) 0.033(7) 0.107(13) 0.009(8) 0.031(8) 0.002(6)
C8 0.053(8) 0.026(6) 0.116(13) 0.014(8) -0.023(9) -0.003(6)
C9 0.057(8) 0.039(7) 0.098(12) -0.007(8) 0.012(8) -0.024(6)
C10 0.039(6) 0.031(6) 0.079(10) 0.002(7) 0.007(7) 0.001(5)
C11 0.031(6) 0.015(5) 0.082(10) -0.001(6) -0.007(6) -0.005(4)
C12 0.019(5) 0.025(5) 0.087(10) 0.005(7) 0.009(7) 0.007(4)
C13 0.028(5) 0.029(5) 0.076(10) 0.003(6) 0.001(6) -0.002(5)
C14 0.018(5) 0.034(6) 0.080(10) -0.002(6) -0.009(6) -0.011(4)
C15 0.022(5) 0.040(6) 0.088(11) 0.007(7) -0.009(6) -0.002(5)
C16 0.017(5) 0.041(7) 0.126(15) 0.010(9) 0.005(8) 0.006(5)
C17 0.015(7) 0.043(9) 0.29(3) 0.015(14) -0.016(12) -0.006(6)
C18 0.031(8) 0.055(10) 0.29(3) 0.040(14) -0.044(12) -0.018(8)
C19 0.057(12) 0.047(10) 0.32(3) 0.010(16) -0.055(18) 0.019(8)
C20 0.053(11) 0.060(11) 0.31(3) -0.005(18) -0.01(2) 0.040(9)
C21 0.051(10) 0.062(11) 0.23(3) 0.009(16) -0.047(15) -0.018(9)
C22 0.014(5) 0.021(5) 0.087(10) 0.003(6) -0.002(6) 0.010(4)
C23 0.039(6) 0.018(5) 0.065(11) 0.005(6) -0.001(6) 0.003(5)
C24 0.033(6) 0.020(5) 0.106(14) 0.002(6) 0.009(7) 0.009(5)
C25 0.046(7) 0.017(5) 0.072(9) 0.006(5) 0.000(6) 0.009(5)
C26 0.019(5) 0.033(6) 0.125(13) -0.007(8) 0.005(7) 0.005(5)
C27 0.039(7) 0.041(7) 0.092(11) -0.008(8) 0.016(7) 0.008(6)
C28 0.057(9) 0.043(7) 0.077(11) -0.006(7) 0.001(8) 0.003(7)
C29 0.039(7) 0.063(9) 0.104(13) -0.030(10) 0.031(9) -0.016(7)
C30 0.037(7) 0.095(12) 0.108(13) 0.001(12) -0.016(9) 0.009(8)
C31 0.060(9) 0.060(8) 0.084(11) 0.027(9) 0.009(9) 0.017(7)
C32 0.018(5) 0.028(6) 0.106(11) 0.007(7) -0.009(6) -0.003(5)
C33 0.018(5) 0.029(6) 0.098(11) 0.003(6) 0.010(6) -0.005(5)
C34 0.025(6) 0.038(7) 0.111(13) 0.021(8) 0.003(7) -0.003(5)
C35 0.029(6) 0.031(6) 0.101(11) 0.009(7) 0.012(7) -0.006(5)
C36 0.016(6) 0.029(7) 0.17(2) 0.009(9) 0.020(8) -0.004(5)
C37 0.047(8) 0.052(9) 0.121(15) 0.027(9) 0.001(9) -0.008(7)
C38 0.047(7) 0.024(6) 0.119(14) -0.006(7) 0.001(8) -0.004(5)
C39 0.035(7) 0.052(9) 0.146(18) 0.013(11) 0.006(10) -0.010(7)
C40 0.048(8) 0.066(10) 0.129(16) 0.020(11) -0.016(9) 0.003(8)
C41 0.062(10) 0.048(8) 0.112(15) -0.022(9) 0.027(10) -0.013(7)
C42 0.041(8) 0.039(7) 0.094(12) 0.012(7) 0.021(8) 0.007(5)
C43 0.027(6) 0.035(6) 0.108(12) 0.021(7) 0.007(7) 0.002(5)
C44 0.024(6) 0.030(6) 0.094(12) 0.015(6) 0.007(7) -0.002(5)
C45 0.054(11) 0.026(7) 0.18(2) 0.024(9) 0.069(14) 0.017(6)
C46 0.122(19) 0.046(9) 0.103(16) 0.037(9) 0.055(15) 0.018(10)
C47 0.136(16) 0.063(13) 0.21(4) -0.003(13) 0.10(2) 0.011(11)
C48 0.112(13) 0.069(10) 0.113(13) 0.011(11) 0.040(9) 0.028(12)
C49 0.098(6) 0.098(6) 0.099(6) 0.0001(11) 0.0010(10) 0.0001(11)
C50 0.063(12) 0.040(9) 0.181(18) 0.019(10) 0.040(14) 0.006(6)
C51 0.024(6) 0.023(6) 0.109(11) 0.007(7) -0.010(7) 0.005(5)
Cl1 0.139(4) 0.0356(19) 0.130(4) 0.002(2) 0.020(4) -0.044(2)
Cl2 0.162(10) 0.205(14) 0.60(4) -0.005(18) -0.027(16) -0.003(9)
Cl4 0.196(10) 0.159(8) 0.303(15) 0.032(9) 0.098(11) 0.036(7)
Cl3 1.00(8) 0.43(3) 0.32(3) 0.13(3) 0.18(5) 0.52(5)
C1S 0.17(3) 0.20(4) 0.15(3) 0.00(3) -0.01(2) -0.07(3)
O2S 0.070(10) 0.36(4) 0.19(2) -0.02(2) -0.013(12) -0.035(16)

loop_
_atom_type_symbol
_atom_type_description
_atom_type_scat_dispersion_real
_atom_type_scat_dispersion_imag
_atom_type_scat_source
C C 0.0181 0.0091 'International Tables Vol C Tables 4.2.6.8 and 6.1.1.4'
H H 0.0000 0.0000 'International Tables Vol C Tables 4.2.6.8 and 6.1.1.4'
N N 0.0311 0.0180 'International Tables Vol C Tables 4.2.6.8 and 6.1.1.4'
O O 0.0492 0.0322 'International Tables Vol C Tables 4.2.6.8 and 6.1.1.4'
Cl Cl 0.3639 0.7018 'International Tables Vol C Tables 4.2.6.8 and 6.1.1.4'
Y Y -0.2670 2.0244 'International Tables Vol C Tables 4.2.6.8 and 6.1.1.4'
Dy Dy -9.8046 9.8477 'International Tables Vol C Tables 4.2.6.8 and 6.1.1.4'

loop_
_geom_angle_atom_site_label_1
_geom_angle_atom_site_label_2
_geom_angle_atom_site_label_3
_geom_angle
_geom_angle_site_symmetry_1
_geom_angle_site_symmetry_3
N1 Dy1 N1 76.3(2) 4_465 2_575
N1 Dy1 N1 76.3(2) 4_465 .
N1 Dy1 N1 121.9(5) 2_575 .
N1 Dy1 N1 121.9(5) 4_465 3_665
N1 Dy1 N1 76.3(2) 2_575 3_665
N1 Dy1 N1 76.3(2) . 3_665
N1 Dy1 N4 116.9(3) 4_465 4_465
N1 Dy1 N4 161.8(4) 2_575 4_465
N1 Dy1 N4 75.1(3) . 4_465
N1 Dy1 N4 103.9(3) 3_665 4_465
N1 Dy1 N4 75.1(3) 4_465 2_575
N1 Dy1 N4 116.9(3) 2_575 2_575
N1 Dy1 N4 103.9(3) . 2_575
N1 Dy1 N4 161.8(4) 3_665 2_575
N4 Dy1 N4 59.5(3) 4_465 2_575
N1 Dy1 N4 103.9(3) 4_465 3_665
N1 Dy1 N4 75.1(3) 2_575 3_665
N1 Dy1 N4 161.8(4) . 3_665
N1 Dy1 N4 116.9(3) 3_665 3_665
N4 Dy1 N4 89.1(5) 4_465 3_665
N4 Dy1 N4 59.5(3) 2_575 3_665
N1 Dy1 N4 161.8(4) 4_465 .
N1 Dy1 N4 103.9(3) 2_575 .
N1 Dy1 N4 116.9(3) . .
N1 Dy1 N4 75.1(3) 3_665 .
N4 Dy1 N4 59.5(3) 4_465 .
N4 Dy1 N4 89.1(5) 2_575 .
N4 Dy1 N4 59.5(3) 3_665 .
N2 Y1 N2 72.5(3) 2_575 3_665
N2 Y1 N2 113.5(6) 2_575 .
N2 Y1 N2 72.5(3) 3_665 .
N2 Y1 N2 72.5(3) 2_575 4_465
N2 Y1 N2 113.5(6) 3_665 4_465
N2 Y1 N2 72.5(3) . 4_465
N2 Y1 N4 157.9(3) 2_575 3_665
N2 Y1 N4 95.2(4) 3_665 3_665
N2 Y1 N4 78.6(4) . 3_665
N2 Y1 N4 129.6(3) 4_465 3_665
N2 Y1 N4 95.2(4) 2_575 2_575
N2 Y1 N4 78.6(4) 3_665 2_575
N2 Y1 N4 129.6(3) . 2_575
N2 Y1 N4 157.9(3) 4_465 2_575
N4 Y1 N4 63.8(3) 3_665 2_575
N2 Y1 N4 78.6(4) 2_575 4_465
N2 Y1 N4 129.6(3) 3_665 4_465
N2 Y1 N4 157.9(3) . 4_465
N2 Y1 N4 95.2(4) 4_465 4_465
N4 Y1 N4 96.8(5) 3_665 4_465
N4 Y1 N4 63.8(3) 2_575 4_465
N2 Y1 N4 129.6(3) 2_575 .
N2 Y1 N4 157.9(3) 3_665 .
N2 Y1 N4 95.2(4) . .
N2 Y1 N4 78.6(4) 4_465 .
N4 Y1 N4 63.8(3) 3_665 .
N4 Y1 N4 96.8(5) 2_575 .
N4 Y1 N4 63.8(3) 4_465 .
C22 N5 C12 122.9(9) . .
C12 N4 C22 104.5(8) 4_465 .
C12 N4 Y1 116.8(9) 4_465 .
C22 N4 Y1 115.9(8) . .
C12 N4 Dy1 116.1(9) 4_465 .
C22 N4 Dy1 116.7(8) . .
Y1 N4 Dy1 87.0(3) . .
C32 N3 C51 123.5(10) 4_465 .
C51 N2 C32 105.4(10) . .
C51 N2 Y1 126.0(9) . .
C32 N2 Y1 124.3(9) . .
C1 N1 C4 106.1(9) . .
C1 N1 Dy1 124.8(9) . .
C4 N1 Dy1 125.4(8) . .
C26 O1 C25 120.0(8) . .
C16 O2 C15 113.6(9) . .
C35 O3 C36 117.5(8) . .
C45 O4 C42 115.2(13) . .
N1 C1 C5 125.5(12) . 4_465
N1 C1 C2 110.0(9) . .
C5 C1 C2 123.9(12) 4_465 .
C3 C2 C1 106.0(11) . .
C3 C2 H2 127.0 . .
C1 C2 H2 127.0 . .
C2 C3 C4 109.6(11) . .
C2 C3 H3 125.2 . .
C4 C3 H3 125.2 . .
C5 C4 N1 124.9(11) . .
C5 C4 C3 127.0(11) . .
N1 C4 C3 108.1(9) . .
C4 C5 C1 126.8(12) . 3_665
C4 C5 C11 117.7(10) . .
C1 C5 C11 115.5(11) 3_665 .
C7 C6 C11 120.0 . .
C7 C6 H6 120.0 . .
C11 C6 H6 120.0 . .
C6 C7 C8 120.0 . .
C6 C7 H7 120.0 . .
C8 C7 H7 120.0 . .
C9 C8 C7 120.0 . .
C9 C8 Cl1 118.6(6) . .
C7 C8 Cl1 121.4(6) . .
C8 C9 C10 120.0 . .
C8 C9 H9 120.0 . .
C10 C9 H9 120.0 . .
C11 C10 C9 120.0 . .
C11 C10 H10 120.0 . .
C9 C10 H10 120.0 . .
C10 C11 C6 120.0 . .
C10 C11 C5 119.6(8) . .
C6 C11 C5 120.4(8) . .
N5 C12 N4 125.6(10) . 3_665
N5 C12 C13 123.8(9) . .
N4 C12 C13 110.6(9) 3_665 .
C23 C13 C14 120.2(10) 3_665 .
C23 C13 C12 108.0(9) 3_665 .
C14 C13 C12 131.6(10) . .
C15 C14 C13 117.5(11) . .
C15 C14 H14 121.2 . .
C13 C14 H14 121.2 . .
C14 C15 C25 123.2(10) . 3_665
C14 C15 O2 123.5(10) . .
C25 C15 O2 113.2(10) 3_665 .
C17 C16 C21 120.0 . .
C17 C16 O2 121.3(10) . .
C21 C16 O2 118.6(10) . .
C18 C17 C16 120.0 . .
C18 C17 H17 120.0 . .
C16 C17 H17 120.0 . .
C17 C18 C19 120.0 . .
C17 C18 H18 120.0 . .
C19 C18 H18 120.0 . .
C18 C19 C20 120.0 . .
C18 C19 H19 120.0 . .
C20 C19 H19 120.0 . .
C21 C20 C19 120.0 . .
C21 C20 H20 120.0 . .
C19 C20 H20 120.0 . .
C20 C21 C16 120.0 . .
C20 C21 H21 120.0 . .
C16 C21 H21 120.0 . .
N5 C22 N4 126.1(9) . .
N5 C22 C23 124.2(9) . .
N4 C22 C23 109.7(9) . .
C24 C23 C13 122.9(10) . 4_465
C24 C23 C22 129.9(10) . .
C13 C23 C22 107.1(10) 4_465 .
C23 C24 C25 116.4(11) . .
C23 C24 H24 121.8 . .
C25 C24 H24 121.8 . .
C15 C25 O1 118.4(9) 4_465 .
C15 C25 C24 119.6(11) 4_465 .
O1 C25 C24 121.9(11) . .
O1 C26 C27 123.1(7) . .
O1 C26 C31 116.9(7) . .
C27 C26 C31 120.0 . .
C26 C27 C28 120.0 . .
C26 C27 H27 120.0 . .
C28 C27 H27 120.0 . .
C29 C28 C27 120.0 . .
C29 C28 H28 120.0 . .
C27 C28 H28 120.0 . .
C28 C29 C30 120.0 . .
C28 C29 H29 120.0 . .
C30 C29 H29 120.0 . .
C31 C30 C29 120.0 . .
C31 C30 H30 120.0 . .
C29 C30 H30 120.0 . .
C30 C31 C26 120.0 . .
C30 C31 H31 120.0 . .
C26 C31 H31 120.0 . .
N3 C32 N2 127.6(10) 3_665 .
N3 C32 C33 123.8(11) 3_665 .
N2 C32 C33 108.6(10) . .
C44 C33 C34 124.5(12) . .
C44 C33 C32 106.8(10) . .
C34 C33 C32 128.0(11) . .
C33 C34 C35 114.5(11) . .
C33 C34 H34 122.7 . .
C35 C34 H34 122.7 . .
C42 C35 O3 114.5(11) . .
C42 C35 C34 122.8(12) . .
O3 C35 C34 122.7(10) . .
C37 C36 C41 120.0 . .
C37 C36 O3 120.5(9) . .
C41 C36 O3 119.4(9) . .
C36 C37 C38 120.0 . .
C36 C37 H37 120.0 . .
C38 C37 H37 120.0 . .
C39 C38 C37 120.0 . .
C39 C38 H38 120.0 . .
C37 C38 H38 120.0 . .
C38 C39 C40 120.0 . .
C38 C39 H39 120.0 . .
C40 C39 H39 120.0 . .
C41 C40 C39 120.0 . .
C41 C40 H40 120.0 . .
C39 C40 H40 120.0 . .
C40 C41 C36 120.0 . .
C40 C41 H41 120.0 . .
C36 C41 H41 120.0 . .
C35 C42 O4 122.5(13) . .
C35 C42 C43 121.2(12) . .
O4 C42 C43 116.3(11) . .
C44 C43 C42 115.1(11) . .
C44 C43 H43 122.5 . .
C42 C43 H43 122.5 . .
C33 C44 C43 121.6(11) . .
C33 C44 C51 107.0(11) . .
C43 C44 C51 131.4(10) . .
O4 C45 C46 121.3(11) . .
O4 C45 C50 118.7(11) . .
C46 C45 C50 120.0 . .
C47 C46 C45 120.0 . .
C47 C46 H46 120.0 . .
C45 C46 H46 120.0 . .
C46 C47 C48 120.0 . .
C46 C47 H47 120.0 . .
C48 C47 H47 120.0 . .
C49 C48 C47 120.0 . .
C49 C48 H48 120.0 . .
C47 C48 H48 120.0 . .
C48 C49 C50 120.0 . .
C48 C49 H49 120.0 . .
C50 C49 H49 120.0 . .
C49 C50 C45 120.0 . .
C49 C50 H50 120.0 . .
C45 C50 H50 120.0 . .
N3 C51 N2 125.9(11) . .
N3 C51 C44 122.4(11) . .
N2 C51 C44 111.6(10) . .
Cl2 C1S Cl3 102.5(15) . .
Cl2 C1S Cl4 102.9(14) . .
Cl3 C1S Cl4 102.6(15) . .
Cl2 C1S H1S 115.6 . .
Cl3 C1S H1S 115.6 . .
Cl4 C1S H1S 115.6 . .

loop_
_geom_bond_atom_site_label_1
_geom_bond_atom_site_label_2
_geom_bond_distance
_geom_bond_site_symmetry_2
Dy1 N1 2.356(10) 4_465
Dy1 N1 2.356(10) 2_575
Dy1 N1 2.356(10) .
Dy1 N1 2.356(10) 3_665
Dy1 N4 2.684(11) 4_465
Dy1 N4 2.684(11) 2_575
Dy1 N4 2.684(11) 3_665
Dy1 N4 2.684(11) .
Y1 N2 2.346(12) 2_575
Y1 N2 2.346(12) 3_665
Y1 N2 2.346(12) .
Y1 N2 2.346(12) 4_465
Y1 N4 2.518(11) 3_665
Y1 N4 2.518(11) 2_575
Y1 N4 2.518(11) 4_465
Y1 N4 2.518(11) .
N5 C22 1.264(14) .
N5 C12 1.359(16) .
N4 C12 1.400(13) 4_465
N4 C22 1.442(13) .
N3 C32 1.326(16) 4_465
N3 C51 1.355(15) .
N2 C51 1.365(15) .
N2 C32 1.400(15) .
N1 C1 1.357(16) .
N1 C4 1.391(15) .
O1 C26 1.373(10) .
O1 C25 1.376(15) .
O2 C16 1.385(12) .
O2 C15 1.422(14) .
O3 C35 1.365(14) .
O3 C36 1.396(10) .
O4 C45 1.368(18) .
O4 C42 1.370(17) .
C1 C5 1.407(15) 4_465
C1 C2 1.435(19) .
C2 C3 1.328(19) .
C2 H2 0.9300 .
C3 C4 1.407(17) .
C3 H3 0.9300 .
C4 C5 1.389(16) .
C5 C1 1.407(15) 3_665
C5 C11 1.532(13) .
C6 C7 1.3900 .
C6 C11 1.3900 .
C6 H6 0.9300 .
C7 C8 1.3900 .
C7 H7 0.9300 .
C8 C9 1.3900 .
C8 Cl1 1.723(6) .
C9 C10 1.3900 .
C9 H9 0.9300 .
C10 C11 1.3900 .
C10 H10 0.9300 .
C12 N4 1.400(13) 3_665
C12 C13 1.443(16) .
C13 C23 1.375(15) 3_665
C13 C14 1.415(15) .
C14 C15 1.347(15) .
C14 H14 0.9300 .
C15 C25 1.384(17) 3_665
C16 C17 1.3900 .
C16 C21 1.3900 .
C17 C18 1.3900 .
C17 H17 0.9300 .
C18 C19 1.3900 .
C18 H18 0.9300 .
C19 C20 1.3900 .
C19 H19 0.9300 .
C20 C21 1.3900 .
C20 H20 0.9300 .
C21 H21 0.9300 .
C22 C23 1.446(15) .
C23 C24 1.372(18) .
C23 C13 1.375(15) 4_465
C24 C25 1.436(16) .
C24 H24 0.9300 .
C25 C15 1.384(17) 4_465
C26 C27 1.3900 .
C26 C31 1.3900 .
C27 C28 1.3900 .
C27 H27 0.9300 .
C28 C29 1.3900 .
C28 H28 0.9300 .
C29 C30 1.3900 .
C29 H29 0.9300 .
C30 C31 1.3900 .
C30 H30 0.9300 .
C31 H31 0.9300 .
C32 N3 1.326(16) 3_665
C32 C33 1.475(16) .
C33 C44 1.352(16) .
C33 C34 1.395(17) .
C34 C35 1.422(18) .
C34 H34 0.9300 .
C35 C42 1.343(17) .
C36 C37 1.3900 .
C36 C41 1.3900 .
C37 C38 1.3900 .
C37 H37 0.9300 .
C38 C39 1.3900 .
C38 H38 0.9300 .
C39 C40 1.3900 .
C39 H39 0.9300 .
C40 C41 1.3900 .
C40 H40 0.9300 .
C41 H41 0.9300 .
C42 C43 1.469(19) .
C43 C44 1.396(18) .
C43 H43 0.9300 .
C44 C51 1.438(18) .
C45 C46 1.3900 .
C45 C50 1.3900 .
C46 C47 1.3900 .
C46 H46 0.9300 .
C47 C48 1.3900 .
C47 H47 0.9300 .
C48 C49 1.3900 .
C48 H48 0.9300 .
C49 C50 1.3900 .
C49 H49 0.9300 .
C50 H50 0.9300 .
Cl2 C1S 1.760(19) .
Cl4 C1S 1.780(19) .
Cl3 C1S 1.781(19) .
C1S H1S 0.9800 .
